data_7159568
loop_
_publ_author_name
'Yu, Shi-Wei'
'Chen, Zu-Jia'
'Chen, Zhao-Hua'
'Chen, Si-Hong'
'Yang, Kai'
'Xu, Wen-Jin'
'Wang, Zhao-Yang'

_publ_section_title
;
 Trace water in a BF<sub>3</sub>&#xb7;OEt<sub>2</sub> system: a facile
 access to sulfinyl alkenylsulfones from alkynes and sodium sulfinates.
;
_journal_issue 38
_journal_name_full 'Organic &amp; biomolecular chemistry'
_journal_page_first 7776
_journal_page_last 7781
_journal_paper_doi 10.1039/d3ob01249b
_journal_volume 21
_journal_year 2023
_chemical_formula_moiety 'C22 H20 O3 S2'
_chemical_formula_sum 'C22 H20 O3 S2'
_chemical_formula_weight 396.50
_space_group_crystal_system monoclinic
_space_group_IT_number 14
_space_group_name_Hall '-P 2ybc'
_space_group_name_H-M_alt 'P 1 21/c 1'
_atom_sites_solution_hydrogens geom
_atom_sites_solution_primary dual
_audit_creation_date 2021-11-25
_audit_creation_method
;
Olex2 1.5
(compiled 2021.11.18 svn.ra9532c28 for OlexSys, GUI svn.r6427)
;
_audit_update_record
;
2022-10-28 deposited with the CCDC.	2023-09-07 downloaded from the CCDC.
;
_cell_angle_alpha 90
_cell_angle_beta 94.71(3)
_cell_angle_gamma 90
_cell_formula_units_Z 4
_cell_length_a 10.264(3)
_cell_length_b 8.475(2)
_cell_length_c 22.934(6)
_cell_measurement_reflns_used 1420
_cell_measurement_temperature 297
_cell_measurement_theta_max 26.3150
_cell_measurement_theta_min 4.2560
_cell_volume 1988.2(9)
_computing_cell_refinement 'CrysAlisPro 1.171.38.41 (Rigaku OD, 2015)'
_computing_data_collection 'CrysAlisPro 1.171.38.41 (Rigaku OD, 2015)'
_computing_data_reduction 'CrysAlisPro 1.171.38.41 (Rigaku OD, 2015)'
_computing_molecular_graphics 'Olex2 1.5 (Dolomanov et al., 2009)'
_computing_publication_material 'Olex2 1.5 (Dolomanov et al., 2009)'
_computing_structure_refinement 'SHELXL 2018/3 (Sheldrick, 2015)'
_computing_structure_solution 'SHELXT 2014/5 (Sheldrick, 2014)'
_diffrn_ambient_temperature 297
_diffrn_detector 'CCD plate'
_diffrn_detector_area_resol_mean 8.0606
_diffrn_detector_type Eos
_diffrn_measured_fraction_theta_full 0.997
_diffrn_measured_fraction_theta_max 0.841
_diffrn_measurement_details
;
List of Runs (angles in degrees, time in seconds):

  # Type    Start    End  Width  t~exp~   \w     \q     \k     \f   Frames
#--------------------------------------------------------------------------
  1  \w     20.00  71.00   1.00    5.00    --   15.65  57.00 120.00   51
  2  \w    -25.00  22.00   1.00    5.00    --  -16.43 -99.00 150.00   47
  3  \w    -75.00  -2.00   1.00    5.00    --  -16.43 -57.00 -90.00   73
  4  \w    -27.00  44.00   1.00    5.00    --  -16.43  57.00-180.00   71
;
_diffrn_measurement_device 'four-circle diffractometer'
_diffrn_measurement_device_type 'Xcalibur, Eos, Gemini'
_diffrn_measurement_method '\w scans'
_diffrn_orient_matrix_type 'CrysAlisPro convention (1999,Acta A55,543-557)'
_diffrn_orient_matrix_UB_11 -0.0038596000
_diffrn_orient_matrix_UB_12 -0.0828056000
_diffrn_orient_matrix_UB_13 -0.0039371000
_diffrn_orient_matrix_UB_21 -0.0244435000
_diffrn_orient_matrix_UB_22 -0.0080651000
_diffrn_orient_matrix_UB_23 0.0279861000
_diffrn_orient_matrix_UB_31 -0.0647580000
_diffrn_orient_matrix_UB_32 0.0080288000
_diffrn_orient_matrix_UB_33 -0.0129059000
_diffrn_radiation_monochromator graphite
_diffrn_radiation_probe x-ray
_diffrn_radiation_type 'Mo K\a'
_diffrn_radiation_wavelength 0.71073
_diffrn_reflns_av_R_equivalents 0.0392
_diffrn_reflns_av_unetI/netI 0.0675
_diffrn_reflns_Laue_measured_fraction_full 0.997
_diffrn_reflns_Laue_measured_fraction_max 0.841
_diffrn_reflns_limit_h_max 13
_diffrn_reflns_limit_h_min -11
_diffrn_reflns_limit_k_max 11
_diffrn_reflns_limit_k_min -10
_diffrn_reflns_limit_l_max 28
_diffrn_reflns_limit_l_min -29
_diffrn_reflns_number 10272
_diffrn_reflns_point_group_measured_fraction_full 0.997
_diffrn_reflns_point_group_measured_fraction_max 0.841
_diffrn_reflns_theta_full 25.242
_diffrn_reflns_theta_max 29.569
_diffrn_reflns_theta_min 3.513
_diffrn_source 'fine-focus sealed X-ray tube'
_diffrn_source_type 'Enhance (Mo) X-ray Source'
_exptl_absorpt_coefficient_mu 0.287
_exptl_absorpt_correction_T_max 1.00000
_exptl_absorpt_correction_T_min 0.75828
_exptl_absorpt_correction_type multi-scan
_exptl_absorpt_process_details
;
CrysAlisPro 1.171.38.41 (Rigaku Oxford Diffraction, 2015)
Empirical absorption correction using spherical harmonics,
 implemented in SCALE3 ABSPACK scaling algorithm.
;
_exptl_crystal_colour colourless
_exptl_crystal_colour_primary colourless
_exptl_crystal_density_diffrn 1.325
_exptl_crystal_description block
_exptl_crystal_F_000 832
_refine_diff_density_max 0.274
_refine_diff_density_min -0.347
_refine_diff_density_rms 0.048
_refine_ls_extinction_method none
_refine_ls_goodness_of_fit_ref 1.062
_refine_ls_hydrogen_treatment constr
_refine_ls_matrix_type full
_refine_ls_number_parameters 246
_refine_ls_number_reflns 4692
_refine_ls_number_restraints 0
_refine_ls_restrained_S_all 1.062
_refine_ls_R_factor_all 0.1266
_refine_ls_R_factor_gt 0.0718
_refine_ls_shift/su_max 0.005
_refine_ls_shift/su_mean 0.000
_refine_ls_structure_factor_coef Fsqd
_refine_ls_weighting_details 'w=1/[\s^2^(Fo^2^)+(0.0498P)^2^+0.7163P] where P=(Fo^2^+2Fc^2^)/3'
_refine_ls_weighting_scheme calc
_refine_ls_wR_factor_gt 0.1360
_refine_ls_wR_factor_ref 0.1606
_reflns_Friedel_coverage 0.000
_reflns_number_gt 2793
_reflns_number_total 4692
_reflns_threshold_expression 'I > 2\s(I)'
_cod_data_source_file d3ob01249b2.cif
_cod_data_source_block exp_10412
_cod_depositor_comments 'Adding full bibliography for 7159568--7159569.cif.'
_cod_database_code 7159568
_shelx_shelxl_version_number 2018/3
_shelx_space_group_comment
;
The symmetry employed for this shelxl refinement is uniquely defined
by the following loop, which should always be used as a source of
symmetry information in preference to the above space-group names.
They are only intended as comments.
;
_olex2_refinement_description
;
1. Fixed Uiso
 At 1.2 times of:
  All C(H) groups
 At 1.5 times of:
  All C(H,H,H) groups
2.a Aromatic/amide H refined with riding coordinates:
 C1(H1), C4(H4), C6(H6), C7(H7), C10(H10), C11(H11), C12(H12), C13(H13),
 C14(H14), C15(H15), C16(H16), C18(H18), C20(H20), C22(H22)
2.b Idealised Me refined as rotating group:
 C2(H2A,H2B,H2C), C17(H17A,H17B,H17C)
;
_olex2_submission_special_instructions 'No special instructions were received'
_oxdiff_exptl_absorpt_empirical_details
;
Empirical correction (ABSPACK) includes:
- Absorption correction using spherical harmonics
- Frame scaling
;
_oxdiff_exptl_absorpt_empirical_full_max 1.381
_oxdiff_exptl_absorpt_empirical_full_min 0.780

loop_
_space_group_symop_operation_xyz
'x, y, z'
'-x, y+1/2, -z+1/2'
'-x, -y, -z'
'x, -y-1/2, z-1/2'

loop_
_atom_site_label
_atom_site_type_symbol
_atom_site_fract_x
_atom_site_fract_y
_atom_site_fract_z
_atom_site_U_iso_or_equiv
_atom_site_adp_type
_atom_site_occupancy
_atom_site_site_symmetry_order
_atom_site_calc_flag
_atom_site_refinement_flags_posn
_atom_site_refinement_flags_adp
_atom_site_refinement_flags_occupancy
_atom_site_disorder_assembly
_atom_site_disorder_group
S1 S 0.38528(8) 0.49915(9) 0.55722(3) 0.0495(2) Uani 1 1 d . . . . .
S2 S 0.66544(9) 0.88718(11) 0.58217(4) 0.0641(3) Uani 1 1 d . . . . .
O1 O 0.3263(2) 0.5916(3) 0.50652(9) 0.0651(7) Uani 1 1 d . . . . .
O2 O 0.7362(3) 0.8492(3) 0.63681(10) 0.0903(9) Uani 1 1 d . . . . .
O3 O 0.6061(3) 1.0403(3) 0.57318(14) 0.0973(10) Uani 1 1 d . . . . .
C1 C 0.5403(3) 0.7492(4) 0.56497(14) 0.0502(8) Uani 1 1 d . . . . .
H1 H 0.482520 0.771879 0.532664 0.060 Uiso 1 1 calc R U . . .
C2 C 0.0118(4) 0.5513(6) 0.74438(19) 0.1014(15) Uani 1 1 d . . . . .
H2A H -0.071877 0.513634 0.728408 0.152 Uiso 1 1 calc R U . . .
H2B H 0.004084 0.659162 0.756353 0.152 Uiso 1 1 calc R U . . .
H2C H 0.041548 0.488015 0.777564 0.152 Uiso 1 1 calc R U . . .
C3 C 0.9441(4) 0.8140(5) 0.44402(17) 0.0668(10) Uani 1 1 d . . . . .
C4 C 0.5787(3) 0.6090(4) 0.70079(14) 0.0531(8) Uani 1 1 d . . . . .
H4 H 0.546158 0.710660 0.704401 0.064 Uiso 1 1 calc R U . . .
C5 C 0.5197(3) 0.6177(3) 0.59289(13) 0.0421(7) Uani 1 1 d . . . . .
C6 C 0.6315(3) 0.3908(4) 0.64227(15) 0.0540(8) Uani 1 1 d . . . . .
H6 H 0.634150 0.343332 0.605817 0.065 Uiso 1 1 calc R U . . .
C7 C 0.9412(4) 0.7163(5) 0.48955(19) 0.0756(11) Uani 1 1 d . . . . .
H7 H 1.000026 0.632726 0.492915 0.091 Uiso 1 1 calc R U . . .
C8 C 0.1073(3) 0.5403(4) 0.69913(15) 0.0602(9) Uani 1 1 d . . . . .
C9 C 0.5827(3) 0.5420(3) 0.64597(12) 0.0423(7) Uani 1 1 d . . . . .
C10 C 0.1841(3) 0.6303(4) 0.60947(15) 0.0581(9) Uani 1 1 d . . . . .
H10 H 0.177249 0.699216 0.577800 0.070 Uiso 1 1 calc R U . . .
C11 C 0.6714(3) 0.3752(5) 0.74585(17) 0.0704(10) Uani 1 1 d . . . . .
H11 H 0.700478 0.319101 0.779259 0.084 Uiso 1 1 calc R U . . .
C12 C 0.2902(3) 0.4171(4) 0.66116(15) 0.0570(9) Uani 1 1 d . . . . .
H12 H 0.354598 0.339737 0.664021 0.068 Uiso 1 1 calc R U . . .
C13 C 0.7680(4) 0.9570(5) 0.48031(18) 0.0816(12) Uani 1 1 d . . . . .
H13 H 0.708963 1.040297 0.476302 0.098 Uiso 1 1 calc R U . . .
C14 C 0.2051(3) 0.4310(4) 0.70352(15) 0.0641(10) Uani 1 1 d . . . . .
H14 H 0.213940 0.364824 0.735953 0.077 Uiso 1 1 calc R U . . .
C15 C 0.8556(5) 0.9317(5) 0.43931(18) 0.0900(13) Uani 1 1 d . . . . .
H15 H 0.853817 0.998159 0.406997 0.108 Uiso 1 1 calc R U . . .
C16 C 0.8554(4) 0.7345(4) 0.53121(16) 0.0670(10) Uani 1 1 d . . . . .
H16 H 0.855595 0.663641 0.562168 0.080 Uiso 1 1 calc R U . . .
C17 C 1.0424(5) 0.7901(6) 0.40029(19) 0.1087(17) Uani 1 1 d . . . . .
H17A H 1.128719 0.789546 0.419937 0.163 Uiso 1 1 calc R U . . .
H17B H 1.035514 0.874141 0.372157 0.163 Uiso 1 1 calc R U . . .
H17C H 1.026279 0.691060 0.380666 0.163 Uiso 1 1 calc R U . . .
C18 C 0.6230(4) 0.5249(5) 0.75041(15) 0.0667(10) Uani 1 1 d . . . . .
H18 H 0.619835 0.570636 0.787127 0.080 Uiso 1 1 calc R U . . .
C19 C 0.2799(3) 0.5182(3) 0.61426(12) 0.0429(7) Uani 1 1 d . . . . .
C20 C 0.0986(4) 0.6398(5) 0.65175(17) 0.0675(10) Uani 1 1 d . . . . .
H20 H 0.032749 0.715403 0.648419 0.081 Uiso 1 1 calc R U . . .
C21 C 0.7692(3) 0.8571(4) 0.52740(13) 0.0477(8) Uani 1 1 d . . . . .
C22 C 0.6764(3) 0.3093(5) 0.69188(17) 0.0678(10) Uani 1 1 d . . . . .
H22 H 0.710450 0.208348 0.688511 0.081 Uiso 1 1 calc R U . . .

loop_
_atom_site_aniso_label
_atom_site_aniso_U_11
_atom_site_aniso_U_22
_atom_site_aniso_U_33
_atom_site_aniso_U_23
_atom_site_aniso_U_13
_atom_site_aniso_U_12
S1 0.0562(5) 0.0474(5) 0.0451(4) -0.0067(4) 0.0056(4) -0.0133(4)
S2 0.0725(6) 0.0528(6) 0.0690(6) -0.0154(4) 0.0179(5) -0.0249(5)
O1 0.0736(16) 0.0773(17) 0.0433(12) 0.0054(12) -0.0020(11) -0.0172(13)
O2 0.101(2) 0.116(2) 0.0544(15) -0.0124(15) 0.0122(15) -0.0557(18)
O3 0.109(2) 0.0443(15) 0.146(3) -0.0271(16) 0.053(2) -0.0122(15)
C1 0.0465(18) 0.0471(19) 0.058(2) -0.0102(15) 0.0084(15) -0.0068(14)
C2 0.084(3) 0.128(4) 0.098(3) -0.027(3) 0.043(3) -0.021(3)
C3 0.068(2) 0.068(3) 0.065(2) -0.012(2) 0.011(2) -0.025(2)
C4 0.058(2) 0.0469(19) 0.055(2) -0.0087(16) 0.0105(16) -0.0043(15)
C5 0.0407(16) 0.0385(17) 0.0485(17) -0.0104(14) 0.0113(14) -0.0016(13)
C6 0.0498(19) 0.056(2) 0.057(2) -0.0069(16) 0.0102(16) 0.0073(16)
C7 0.060(2) 0.079(3) 0.088(3) -0.005(2) 0.007(2) 0.007(2)
C8 0.051(2) 0.073(2) 0.058(2) -0.0152(19) 0.0091(18) -0.0169(18)
C9 0.0367(15) 0.0435(17) 0.0478(17) -0.0065(14) 0.0094(14) -0.0061(13)
C10 0.067(2) 0.052(2) 0.055(2) 0.0043(16) 0.0016(18) 0.0033(17)
C11 0.062(2) 0.082(3) 0.066(3) 0.019(2) -0.003(2) 0.001(2)
C12 0.0448(18) 0.058(2) 0.069(2) 0.0178(18) 0.0120(17) 0.0017(16)
C13 0.094(3) 0.064(3) 0.090(3) 0.027(2) 0.025(3) 0.021(2)
C14 0.053(2) 0.079(3) 0.061(2) 0.0164(19) 0.0072(18) -0.0127(19)
C15 0.118(4) 0.079(3) 0.077(3) 0.029(2) 0.033(3) 0.000(3)
C16 0.073(2) 0.064(2) 0.064(2) 0.0148(19) 0.001(2) 0.002(2)
C17 0.107(4) 0.126(4) 0.099(3) -0.040(3) 0.045(3) -0.042(3)
C18 0.075(2) 0.076(3) 0.049(2) -0.0076(19) 0.0056(19) -0.012(2)
C19 0.0427(16) 0.0425(17) 0.0428(16) -0.0007(13) -0.0005(13) -0.0101(14)
C20 0.061(2) 0.067(2) 0.074(3) -0.012(2) 0.002(2) 0.0129(19)
C21 0.0500(18) 0.0406(17) 0.0523(19) 0.0002(14) 0.0024(15) -0.0114(14)
C22 0.065(2) 0.062(2) 0.077(3) 0.002(2) 0.008(2) 0.0123(19)

loop_
_atom_type_symbol
_atom_type_description
_atom_type_scat_dispersion_real
_atom_type_scat_dispersion_imag
_atom_type_scat_source
C C 0.0033 0.0016 'International Tables Vol C Tables 4.2.6.8 and 6.1.1.4'
H H 0.0000 0.0000 'International Tables Vol C Tables 4.2.6.8 and 6.1.1.4'
O O 0.0106 0.0060 'International Tables Vol C Tables 4.2.6.8 and 6.1.1.4'
S S 0.1246 0.1234 'International Tables Vol C Tables 4.2.6.8 and 6.1.1.4'

loop_
_geom_angle_atom_site_label_1
_geom_angle_atom_site_label_2
_geom_angle_atom_site_label_3
_geom_angle
_geom_angle_site_symmetry_1
_geom_angle_site_symmetry_3
_geom_angle_publ_flag
O1 S1 C5 107.57(14) . . ?
O1 S1 C19 107.14(15) . . ?
C19 S1 C5 95.89(13) . . ?
O2 S2 O3 120.35(19) . . ?
O2 S2 C1 110.81(16) . . ?
O2 S2 C21 107.70(17) . . ?
O3 S2 C1 105.92(17) . . ?
O3 S2 C21 107.87(17) . . ?
C21 S2 C1 102.77(14) . . ?
S2 C1 H1 116.6 . . ?
C5 C1 S2 126.9(3) . . ?
C5 C1 H1 116.6 . . ?
H2A C2 H2B 109.5 . . ?
H2A C2 H2C 109.5 . . ?
H2B C2 H2C 109.5 . . ?
C8 C2 H2A 109.5 . . ?
C8 C2 H2B 109.5 . . ?
C8 C2 H2C 109.5 . . ?
C7 C3 C15 117.6(4) . . ?
C7 C3 C17 120.0(4) . . ?
C15 C3 C17 122.4(4) . . ?
C9 C4 H4 119.9 . . ?
C9 C4 C18 120.1(3) . . ?
C18 C4 H4 119.9 . . ?
C1 C5 S1 113.0(2) . . ?
C1 C5 C9 134.0(3) . . ?
C9 C5 S1 113.0(2) . . ?
C9 C6 H6 119.6 . . ?
C22 C6 H6 119.6 . . ?
C22 C6 C9 120.8(3) . . ?
C3 C7 H7 118.8 . . ?
C3 C7 C16 122.4(4) . . ?
C16 C7 H7 118.8 . . ?
C14 C8 C2 120.9(4) . . ?
C14 C8 C20 118.4(3) . . ?
C20 C8 C2 120.7(4) . . ?
C4 C9 C5 121.8(3) . . ?
C6 C9 C4 118.4(3) . . ?
C6 C9 C5 119.2(3) . . ?
C19 C10 H10 120.5 . . ?
C20 C10 H10 120.5 . . ?
C20 C10 C19 119.0(3) . . ?
C18 C11 H11 120.3 . . ?
C22 C11 H11 120.3 . . ?
C22 C11 C18 119.3(3) . . ?
C14 C12 H12 120.3 . . ?
C14 C12 C19 119.5(3) . . ?
C19 C12 H12 120.3 . . ?
C15 C13 H13 120.7 . . ?
C15 C13 C21 118.7(4) . . ?
C21 C13 H13 120.7 . . ?
C8 C14 H14 119.5 . . ?
C12 C14 C8 121.1(3) . . ?
C12 C14 H14 119.5 . . ?
C3 C15 C13 122.5(4) . . ?
C3 C15 H15 118.8 . . ?
C13 C15 H15 118.8 . . ?
C7 C16 H16 120.1 . . ?
C7 C16 C21 119.7(3) . . ?
C21 C16 H16 120.1 . . ?
C3 C17 H17A 109.5 . . ?
C3 C17 H17B 109.5 . . ?
C3 C17 H17C 109.5 . . ?
H17A C17 H17B 109.5 . . ?
H17A C17 H17C 109.5 . . ?
H17B C17 H17C 109.5 . . ?
C4 C18 H18 119.7 . . ?
C11 C18 C4 120.7(3) . . ?
C11 C18 H18 119.7 . . ?
C10 C19 S1 118.9(2) . . ?
C10 C19 C12 120.4(3) . . ?
C12 C19 S1 120.6(2) . . ?
C8 C20 H20 119.2 . . ?
C10 C20 C8 121.6(3) . . ?
C10 C20 H20 119.2 . . ?
C13 C21 S2 120.9(3) . . ?
C16 C21 S2 120.0(3) . . ?
C16 C21 C13 119.0(3) . . ?
C6 C22 H22 119.7 . . ?
C11 C22 C6 120.7(3) . . ?
C11 C22 H22 119.7 . . ?

loop_
_geom_bond_atom_site_label_1
_geom_bond_atom_site_label_2
_geom_bond_distance
_geom_bond_site_symmetry_2
_geom_bond_publ_flag
S1 O1 1.489(2) . ?
S1 C5 1.843(3) . ?
S1 C19 1.772(3) . ?
S2 O2 1.432(3) . ?
S2 O3 1.442(3) . ?
S2 C1 1.758(3) . ?
S2 C21 1.731(3) . ?
C1 H1 0.9300 . ?
C1 C5 1.311(4) . ?
C2 H2A 0.9600 . ?
C2 H2B 0.9600 . ?
C2 H2C 0.9600 . ?
C2 C8 1.488(5) . ?
C3 C7 1.335(5) . ?
C3 C15 1.347(6) . ?
C3 C17 1.494(5) . ?
C4 H4 0.9300 . ?
C4 C9 1.383(4) . ?
C4 C18 1.387(4) . ?
C5 C9 1.477(4) . ?
C6 H6 0.9300 . ?
C6 C9 1.381(4) . ?
C6 C22 1.377(5) . ?
C7 H7 0.9300 . ?
C7 C16 1.360(5) . ?
C8 C14 1.364(5) . ?
C8 C20 1.372(5) . ?
C10 H10 0.9300 . ?
C10 C19 1.365(4) . ?
C10 C20 1.363(5) . ?
C11 H11 0.9300 . ?
C11 C18 1.369(5) . ?
C11 C22 1.363(5) . ?
C12 H12 0.9300 . ?
C12 C14 1.364(5) . ?
C12 C19 1.373(4) . ?
C13 H13 0.9300 . ?
C13 C15 1.370(5) . ?
C13 C21 1.372(5) . ?
C14 H14 0.9300 . ?
C15 H15 0.9300 . ?
C16 H16 0.9300 . ?
C16 C21 1.363(5) . ?
C17 H17A 0.9600 . ?
C17 H17B 0.9600 . ?
C17 H17C 0.9600 . ?
C18 H18 0.9300 . ?
C20 H20 0.9300 . ?
C22 H22 0.9300 . ?

loop_
_geom_torsion_atom_site_label_1
_geom_torsion_atom_site_label_2
_geom_torsion_atom_site_label_3
_geom_torsion_atom_site_label_4
_geom_torsion
_geom_torsion_site_symmetry_1
_geom_torsion_site_symmetry_2
_geom_torsion_site_symmetry_3
_geom_torsion_site_symmetry_4
_geom_torsion_publ_flag
S1 C5 C9 C4 -116.1(3) . . . . ?
S1 C5 C9 C6 54.9(3) . . . . ?
S2 C1 C5 S1 -175.62(18) . . . . ?
S2 C1 C5 C9 2.7(5) . . . . ?
O1 S1 C5 C1 -4.1(3) . . . . ?
O1 S1 C5 C9 177.2(2) . . . . ?
O1 S1 C19 C10 -12.8(3) . . . . ?
O1 S1 C19 C12 164.0(2) . . . . ?
O2 S2 C1 C5 -7.7(3) . . . . ?
O2 S2 C21 C13 -141.8(3) . . . . ?
O2 S2 C21 C16 36.9(3) . . . . ?
O3 S2 C1 C5 -139.8(3) . . . . ?
O3 S2 C21 C13 -10.5(3) . . . . ?
O3 S2 C21 C16 168.2(3) . . . . ?
C1 S2 C21 C13 101.1(3) . . . . ?
C1 S2 C21 C16 -80.2(3) . . . . ?
C1 C5 C9 C4 65.6(5) . . . . ?
C1 C5 C9 C6 -123.4(4) . . . . ?
C2 C8 C14 C12 177.8(3) . . . . ?
C2 C8 C20 C10 -179.2(3) . . . . ?
C3 C7 C16 C21 -0.6(6) . . . . ?
C5 S1 C19 C10 97.6(3) . . . . ?
C5 S1 C19 C12 -85.6(3) . . . . ?
C7 C3 C15 C13 2.6(7) . . . . ?
C7 C16 C21 S2 -176.6(3) . . . . ?
C7 C16 C21 C13 2.1(5) . . . . ?
C9 C4 C18 C11 0.1(5) . . . . ?
C9 C6 C22 C11 1.2(5) . . . . ?
C14 C8 C20 C10 0.5(5) . . . . ?
C14 C12 C19 S1 -177.8(3) . . . . ?
C14 C12 C19 C10 -1.1(5) . . . . ?
C15 C3 C7 C16 -1.8(6) . . . . ?
C15 C13 C21 S2 177.5(3) . . . . ?
C15 C13 C21 C16 -1.3(6) . . . . ?
C17 C3 C7 C16 178.7(4) . . . . ?
C17 C3 C15 C13 -177.9(4) . . . . ?
C18 C4 C9 C5 171.1(3) . . . . ?
C18 C4 C9 C6 0.1(5) . . . . ?
C18 C11 C22 C6 -1.0(6) . . . . ?
C19 S1 C5 C1 -114.2(2) . . . . ?
C19 S1 C5 C9 67.1(2) . . . . ?
C19 C10 C20 C8 0.6(5) . . . . ?
C19 C12 C14 C8 2.2(5) . . . . ?
C20 C8 C14 C12 -1.9(5) . . . . ?
C20 C10 C19 S1 176.6(3) . . . . ?
C20 C10 C19 C12 -0.3(5) . . . . ?
C21 S2 C1 C5 107.1(3) . . . . ?
C21 C13 C15 C3 -1.2(7) . . . . ?
C22 C6 C9 C4 -0.7(5) . . . . ?
C22 C6 C9 C5 -172.0(3) . . . . ?
C22 C11 C18 C4 0.4(6) . . . . ?
